data_7704373
loop_
_publ_author_name
'Han, Li-Jing'
'Wu, Xiu-Xin'
'Ma, Zheng-Gen'
'Li, Yi'
'Wei, Qiao-Hua'

_publ_section_title
;
 Novel luminescent homo/heterometallic platinum(ii) alkynyl complexes
 based on Y-shaped pyridyl diphosphines.
;
_journal_issue 24
_journal_name_full 'Dalton transactions (Cambridge, England : 2003)'
_journal_page_first 8347
_journal_page_last 8353
_journal_paper_doi 10.1039/d0dt01173h
_journal_volume 49
_journal_year 2020
_chemical_formula_sum 'C179 H140 Ag4 Cl2 N2 P4 Pt4'
_chemical_formula_weight 3725.55
_space_group_IT_number 14
_space_group_name_Hall '-P 2ybc'
_space_group_name_H-M_alt 'P 1 21/c 1'
_symmetry_cell_setting monoclinic
_symmetry_space_group_name_H-M 'P 1 21/c 1'
_atom_sites_solution_hydrogens geom
_atom_sites_solution_primary direct
_atom_sites_solution_secondary difmap
_audit_creation_method SHELXL-97
_audit_update_record
;
2020-03-13 deposited with the CCDC.	2020-05-08 downloaded from the CCDC.
;
_cell_angle_alpha 90.00
_cell_angle_beta 91.31(3)
_cell_angle_gamma 90.00
_cell_formula_units_Z 2
_cell_length_a 18.249(4)
_cell_length_b 14.605(3)
_cell_length_c 27.333(6)
_cell_measurement_reflns_used 4412
_cell_measurement_temperature 77(2)
_cell_measurement_theta_max 26.1
_cell_measurement_theta_min 2.6
_cell_volume 7283(3)
_computing_cell_refinement 'HKL2000 Scalepack (Otwinowski & Minor, 1997)'
_computing_data_collection 'MarCCD 165 detector'
_computing_data_reduction 'HKL2000 Scalepack (Otwinowski & Minor, 1997)'
_computing_molecular_graphics 'SHELXTL (Sheldrick, 2008)'
_computing_publication_material 'SHELXTL (Sheldrick, 2008)'
_computing_structure_refinement 'SHELXL-97 (Sheldrick, 1997)'
_computing_structure_solution 'shelxs-97 (Sheldrick, 1990)'
_diffrn_ambient_temperature 77(2)
_diffrn_measured_fraction_theta_full 0.962
_diffrn_measured_fraction_theta_max 0.962
_diffrn_measurement_device 'MarCCD 165 detector'
_diffrn_measurement_method oscillation
_diffrn_radiation_monochromator graphite
_diffrn_radiation_source 'fine-focus sealed tube'
_diffrn_radiation_type synchrotron
_diffrn_radiation_wavelength 0.72000
_diffrn_reflns_av_R_equivalents 0.0567
_diffrn_reflns_av_sigmaI/netI 0.0517
_diffrn_reflns_limit_h_max 24
_diffrn_reflns_limit_h_min -24
_diffrn_reflns_limit_k_max 0
_diffrn_reflns_limit_k_min -19
_diffrn_reflns_limit_l_max 37
_diffrn_reflns_limit_l_min -37
_diffrn_reflns_number 33807
_diffrn_reflns_theta_full 29.36
_diffrn_reflns_theta_max 29.36
_diffrn_reflns_theta_min 1.81
_diffrn_standards_decay_% 0
_exptl_absorpt_coefficient_mu 4.488
_exptl_absorpt_correction_T_max 0.6624
_exptl_absorpt_correction_T_min 0.4672
_exptl_absorpt_correction_type multi-scan
_exptl_absorpt_process_details 'HKL2000 Scalepack (Otwinowski & Minor, 1997)'
_exptl_crystal_colour yellow
_exptl_crystal_density_diffrn 1.699
_exptl_crystal_density_method 'not measured'
_exptl_crystal_description block
_exptl_crystal_F_000 3644
_exptl_crystal_size_max 0.20
_exptl_crystal_size_mid 0.15
_exptl_crystal_size_min 0.10
_refine_diff_density_max 2.728
_refine_diff_density_min -4.426
_refine_diff_density_rms 0.466
_refine_ls_extinction_method none
_refine_ls_goodness_of_fit_ref 1.143
_refine_ls_hydrogen_treatment constr
_refine_ls_matrix_type full
_refine_ls_number_parameters 894
_refine_ls_number_reflns 18533
_refine_ls_number_restraints 0
_refine_ls_restrained_S_all 1.143
_refine_ls_R_factor_all 0.0494
_refine_ls_R_factor_gt 0.0484
_refine_ls_shift/su_max 0.003
_refine_ls_shift/su_mean 0.000
_refine_ls_structure_factor_coef Fsqd
_refine_ls_weighting_details 'calc w=1/[\s^2^(Fo^2^)+(0.0896P)^2^+14.5992P] where P=(Fo^2^+2Fc^2^)/3'
_refine_ls_weighting_scheme calc
_refine_ls_wR_factor_gt 0.1449
_refine_ls_wR_factor_ref 0.1451
_reflns_number_gt 18442
_reflns_number_total 18533
_reflns_threshold_expression >2sigma(I)
_cod_data_source_file d0dt01173h2.cif
_cod_data_source_block 1
_cod_depositor_comments
;
The following automatic conversions were performed:

data item '_symmetry_cell_setting' value 'Monoclinic' was changed to
'monoclinic' in accordance with the
/home/data/users/saulius/crontab/automatic-downloads/rss-feeds/RSC/lib/dictionaries/cif_core.dic
dictionary named 'cif_core.dic' version 2.4.2 last updated on
2011-04-26.

Automatic conversion script
Id: cif_fix_values 7556 2019-12-06 15:28:31Z antanas 

 Adding full bibliography for 7704372--7704375.cif.
;
_cod_original_sg_symbol_H-M 'P2(1)/c  '
_cod_database_code 7704373

loop_
_symmetry_equiv_pos_as_xyz
'x, y, z'
'-x, y+1/2, -z+1/2'
'-x, -y, -z'
'x, -y-1/2, z-1/2'

loop_
_atom_site_label
_atom_site_type_symbol
_atom_site_fract_x
_atom_site_fract_y
_atom_site_fract_z
_atom_site_U_iso_or_equiv
_atom_site_adp_type
_atom_site_occupancy
_atom_site_symmetry_multiplicity
_atom_site_calc_flag
_atom_site_refinement_flags
_atom_site_disorder_assembly
_atom_site_disorder_group
Ag1 Ag 0.770797(18) 0.94793(4) 0.139200(12) 0.03990(11) Uani 1 1 d . . .
Ag2 Ag 0.756102(16) 0.83260(2) 0.255841(12) 0.02455(8) Uani 1 1 d . . .
Pt1 Pt 0.629299(7) 0.886348(10) 0.189191(5) 0.01845(6) Uani 1 1 d . . .
Pt2 Pt 0.857355(7) 0.989835(10) 0.231391(5) 0.01697(6) Uani 1 1 d . . .
P1 P 0.82581(5) 1.08063(7) 0.29604(3) 0.01723(18) Uani 1 1 d . . .
P2 P 0.56116(5) 1.01272(7) 0.20934(4) 0.01801(18) Uani 1 1 d . . .
C1 C 0.6976(2) 0.7808(3) 0.17740(15) 0.0217(7) Uani 1 1 d . . .
C2 C 0.7468(2) 0.7249(3) 0.17463(15) 0.0240(8) Uani 1 1 d . . .
C3 C 0.8017(2) 0.6558(3) 0.16941(15) 0.0230(8) Uani 1 1 d . . .
C4 C 0.8219(3) 0.6251(4) 0.12341(18) 0.0371(11) Uani 1 1 d . . .
H4 H 0.8004 0.6522 0.0949 0.044 Uiso 1 1 calc R . .
C5 C 0.8375(2) 0.6180(3) 0.21034(16) 0.0246(8) Uani 1 1 d . . .
H5 H 0.8264 0.6396 0.2421 0.029 Uiso 1 1 calc R . .
C6 C 0.8728(3) 0.5559(5) 0.11855(18) 0.0436(14) Uani 1 1 d . . .
H6 H 0.8851 0.5357 0.0867 0.052 Uiso 1 1 calc R . .
C7 C 0.8891(2) 0.5492(3) 0.20492(16) 0.0251(8) Uani 1 1 d . . .
H7 H 0.9131 0.5248 0.2332 0.030 Uiso 1 1 calc R . .
C8 C 0.9066(3) 0.5150(3) 0.15931(19) 0.0302(9) Uani 1 1 d . . .
C9 C 0.9582(3) 0.4348(4) 0.1540(2) 0.0411(12) Uani 1 1 d . . .
H9A H 0.9933 0.4340 0.1816 0.062 Uiso 1 1 d R . .
H9B H 0.9847 0.4409 0.1234 0.062 Uiso 1 1 d R . .
H9C H 0.9300 0.3777 0.1535 0.062 Uiso 1 1 d R . .
C11 C 0.8841(2) 0.9197(3) 0.17063(15) 0.0212(7) Uani 1 1 d . . .
C12 C 0.8969(2) 0.8803(3) 0.13250(16) 0.0243(8) Uani 1 1 d . . .
C13 C 0.9213(2) 0.8322(3) 0.08980(15) 0.0256(8) Uani 1 1 d . . .
C14 C 0.8736(3) 0.8084(4) 0.05153(17) 0.0330(10) Uani 1 1 d . . .
H14 H 0.8228 0.8217 0.0536 0.040 Uiso 1 1 calc R . .
C15 C 0.9962(3) 0.8111(4) 0.08576(16) 0.0300(9) Uani 1 1 d . . .
H15 H 1.0295 0.8252 0.1119 0.036 Uiso 1 1 calc R . .
C16 C 0.9001(3) 0.7649(4) 0.01001(19) 0.0408(12) Uani 1 1 d . . .
H16 H 0.8667 0.7476 -0.0155 0.049 Uiso 1 1 calc R . .
C17 C 1.0216(3) 0.7696(4) 0.04363(17) 0.0351(10) Uani 1 1 d . . .
H17 H 1.0724 0.7569 0.0411 0.042 Uiso 1 1 calc R . .
C18 C 0.9741(3) 0.7464(4) 0.00503(19) 0.0394(12) Uani 1 1 d . . .
C19 C 1.0033(4) 0.7020(5) -0.0407(2) 0.0489(15) Uani 1 1 d . . .
H19A H 1.0491 0.7322 -0.0498 0.073 Uiso 1 1 d R . .
H19B H 0.9671 0.7083 -0.0676 0.073 Uiso 1 1 d R . .
H19C H 1.0128 0.6370 -0.0345 0.073 Uiso 1 1 d R . .
C21 C 0.6488(2) 0.9310(3) 0.12114(15) 0.0214(7) Uani 1 1 d . . .
C22 C 0.6698(2) 0.9582(3) 0.08154(15) 0.0226(7) Uani 1 1 d . . .
C23 C 0.6779(3) 0.9902(3) 0.03205(16) 0.0236(8) Uani 1 1 d . . .
C24 C 0.6161(3) 1.0047(4) 0.00250(19) 0.0355(11) Uani 1 1 d . . .
H24 H 0.5688 0.9932 0.0150 0.043 Uiso 1 1 calc R . .
C25 C 0.7462(3) 1.0076(3) 0.01288(19) 0.0320(10) Uani 1 1 d . . .
H25 H 0.7894 0.9977 0.0323 0.038 Uiso 1 1 calc R . .
C26 C 0.6229(4) 1.0358(5) -0.0447(2) 0.0475(14) Uani 1 1 d . . .
H26 H 0.5800 1.0450 -0.0644 0.057 Uiso 1 1 calc R . .
C27 C 0.7514(3) 1.0398(4) -0.03507(19) 0.0386(11) Uani 1 1 d . . .
H27 H 0.7984 1.0523 -0.0478 0.046 Uiso 1 1 calc R . .
C28 C 0.6906(4) 1.0538(4) -0.06404(18) 0.0398(12) Uani 1 1 d . . .
C29 C 0.6989(6) 1.0872(5) -0.1164(2) 0.065(2) Uani 1 1 d . . .
H29A H 0.6949 1.1541 -0.1173 0.097 Uiso 1 1 d R . .
H29B H 0.6603 1.0603 -0.1373 0.097 Uiso 1 1 d R . .
H29C H 0.7470 1.0687 -0.1283 0.097 Uiso 1 1 d R . .
C31 C 0.8742(2) 0.8778(3) 0.27274(14) 0.0198(7) Uani 1 1 d . . .
C32 C 0.8804(2) 0.8091(3) 0.29815(16) 0.0241(8) Uani 1 1 d . . .
C33 C 0.8982(2) 0.7345(3) 0.33045(16) 0.0245(8) Uani 1 1 d . . .
C34 C 0.8467(3) 0.7019(4) 0.3632(2) 0.0344(10) Uani 1 1 d . . .
H34 H 0.7984 0.7260 0.3622 0.041 Uiso 1 1 calc R . .
C35 C 0.9683(3) 0.6956(3) 0.33100(17) 0.0294(9) Uani 1 1 d . . .
H35 H 1.0036 0.7152 0.3082 0.035 Uiso 1 1 calc R . .
C36 C 0.8653(3) 0.6349(4) 0.3970(2) 0.0412(12) Uani 1 1 d . . .
H36 H 0.8294 0.6137 0.4190 0.049 Uiso 1 1 calc R . .
C37 C 0.9861(3) 0.6282(4) 0.3650(2) 0.0362(11) Uani 1 1 d . . .
H37 H 1.0336 0.6017 0.3650 0.043 Uiso 1 1 calc R . .
C38 C 0.9358(3) 0.5980(4) 0.3995(2) 0.0431(13) Uani 1 1 d . . .
C39 C 0.9593(4) 0.5333(6) 0.4397(3) 0.066(2) Uani 1 1 d . . .
H39A H 0.9490 0.5607 0.4715 0.099 Uiso 1 1 d R . .
H39B H 1.0120 0.5213 0.4376 0.099 Uiso 1 1 d R . .
H39C H 0.9322 0.4756 0.4361 0.099 Uiso 1 1 d R . .
C41 C 0.8323(2) 1.0960(3) 0.18800(14) 0.0203(7) Uani 1 1 d . . .
C42 C 0.8121(2) 1.1567(3) 0.16074(15) 0.0242(8) Uani 1 1 d . . .
C43 C 0.7891(2) 1.2310(3) 0.12944(16) 0.0256(8) Uani 1 1 d . . .
C44 C 0.7711(4) 1.3153(4) 0.1497(2) 0.0397(12) Uani 1 1 d . . .
H44 H 0.7738 1.3239 0.1841 0.048 Uiso 1 1 calc R . .
C45 C 0.7843(4) 1.2207(4) 0.0789(2) 0.0414(12) Uani 1 1 d . . .
H45 H 0.7967 1.1637 0.0646 0.050 Uiso 1 1 calc R . .
C46 C 0.7489(5) 1.3869(4) 0.1191(3) 0.0561(19) Uani 1 1 d . . .
H46 H 0.7370 1.4444 0.1330 0.067 Uiso 1 1 calc R . .
C47 C 0.7615(4) 1.2928(4) 0.0492(2) 0.0438(13) Uani 1 1 d . . .
H47 H 0.7582 1.2840 0.0148 0.053 Uiso 1 1 calc R . .
C48 C 0.7438(4) 1.3757(4) 0.0682(2) 0.0451(14) Uani 1 1 d . . .
C49 C 0.7202(6) 1.4531(5) 0.0353(3) 0.068(2) Uani 1 1 d . . .
H49A H 0.7587 1.4998 0.0349 0.103 Uiso 1 1 d R . .
H49B H 0.6750 1.4802 0.0475 0.103 Uiso 1 1 d R . .
H49C H 0.7114 1.4298 0.0021 0.103 Uiso 1 1 d R . .
C51 C 0.6244(2) 0.8436(3) 0.25926(15) 0.0222(7) Uani 1 1 d . . .
C52 C 0.6318(2) 0.8233(3) 0.30216(16) 0.0241(8) Uani 1 1 d . . .
C53 C 0.6367(2) 0.8090(3) 0.35415(15) 0.0233(8) Uani 1 1 d . . .
C54 C 0.6255(3) 0.8824(3) 0.38650(18) 0.0285(9) Uani 1 1 d . . .
H54 H 0.6118 0.9407 0.3738 0.034 Uiso 1 1 calc R . .
C55 C 0.6560(3) 0.7242(3) 0.37432(16) 0.0266(8) Uani 1 1 d . . .
H55 H 0.6627 0.6730 0.3534 0.032 Uiso 1 1 calc R . .
C56 C 0.6342(3) 0.8709(3) 0.43637(17) 0.0293(9) Uani 1 1 d . . .
H56 H 0.6249 0.9209 0.4576 0.035 Uiso 1 1 calc R . .
C57 C 0.6657(3) 0.7139(3) 0.42454(16) 0.0276(8) Uani 1 1 d . . .
H57 H 0.6790 0.6557 0.4375 0.033 Uiso 1 1 calc R . .
C58 C 0.6563(2) 0.7873(3) 0.45615(16) 0.0263(8) Uani 1 1 d . . .
C59 C 0.6703(3) 0.7773(4) 0.51042(17) 0.0341(10) Uani 1 1 d . . .
H59A H 0.6641 0.7131 0.5198 0.051 Uiso 1 1 d R . .
H59B H 0.6354 0.8154 0.5281 0.051 Uiso 1 1 d R . .
H59C H 0.7204 0.7970 0.5186 0.051 Uiso 1 1 d R . .
C01 C 0.4318(6) -0.0026(8) 0.3911(5) 0.042(3) Uani 0.50 1 d P . .
H01A H 0.4704 -0.0183 0.3677 0.050 Uiso 0.50 1 calc PR . .
H01B H 0.3996 -0.0568 0.3943 0.050 Uiso 0.50 1 calc PR . .
C101 C 0.8464(2) 1.0409(3) 0.35811(14) 0.0206(7) Uani 1 1 d . . .
C102 C 0.8077(2) 0.9649(3) 0.37510(16) 0.0261(8) Uani 1 1 d . . .
H102 H 0.7718 0.9363 0.3546 0.031 Uiso 1 1 calc R . .
C103 C 0.8217(3) 0.9314(4) 0.42172(17) 0.0315(9) Uani 1 1 d . . .
H103 H 0.7952 0.8800 0.4331 0.038 Uiso 1 1 calc R . .
C104 C 0.8736(3) 0.9721(4) 0.45176(18) 0.0407(12) Uani 1 1 d . . .
H104 H 0.8827 0.9489 0.4838 0.049 Uiso 1 1 calc R . .
C105 C 0.9124(4) 1.0466(4) 0.4355(2) 0.0475(15) Uani 1 1 d . . .
H105 H 0.9487 1.0740 0.4562 0.057 Uiso 1 1 calc R . .
C106 C 0.8986(3) 1.0820(4) 0.38844(18) 0.0350(10) Uani 1 1 d . . .
H106 H 0.9249 1.1339 0.3774 0.042 Uiso 1 1 calc R . .
C111 C 0.8672(2) 1.1931(3) 0.29383(14) 0.0200(7) Uani 1 1 d . . .
C112 C 0.9431(2) 1.1958(3) 0.28794(15) 0.0234(8) Uani 1 1 d . . .
H112 H 0.9696 1.1404 0.2844 0.028 Uiso 1 1 calc R . .
C113 C 0.9797(2) 1.2790(3) 0.28728(16) 0.0269(8) Uani 1 1 d . . .
H113 H 1.0314 1.2805 0.2838 0.032 Uiso 1 1 calc R . .
C114 C 0.9406(2) 1.3599(3) 0.29174(16) 0.0270(8) Uani 1 1 d . . .
H114 H 0.9656 1.4169 0.2915 0.032 Uiso 1 1 calc R . .
C115 C 0.8653(3) 1.3581(3) 0.29654(18) 0.0295(9) Uani 1 1 d . . .
H115 H 0.8387 1.4137 0.2991 0.035 Uiso 1 1 calc R . .
C116 C 0.8285(2) 1.2743(3) 0.29758(17) 0.0258(8) Uani 1 1 d . . .
H116 H 0.7768 1.2730 0.3009 0.031 Uiso 1 1 calc R . .
C121 C 0.5542(2) 1.1038(3) 0.16440(15) 0.0209(7) Uani 1 1 d . . .
C122 C 0.5768(5) 1.1920(5) 0.1747(2) 0.063(2) Uani 1 1 d . . .
H122 H 0.5992 1.2055 0.2056 0.075 Uiso 1 1 calc R . .
C123 C 0.5670(5) 1.2620(5) 0.1401(3) 0.072(3) Uani 1 1 d . . .
H123 H 0.5798 1.3234 0.1480 0.086 Uiso 1 1 calc R . .
C124 C 0.5383(3) 1.2404(4) 0.09423(18) 0.0369(11) Uani 1 1 d . . .
H124 H 0.5346 1.2865 0.0698 0.044 Uiso 1 1 calc R . .
C125 C 0.5155(3) 1.1542(4) 0.08391(18) 0.0389(12) Uani 1 1 d . . .
H125 H 0.4942 1.1406 0.0527 0.047 Uiso 1 1 calc R . .
C126 C 0.5232(3) 1.0855(4) 0.11904(19) 0.0404(12) Uani 1 1 d . . .
H126 H 0.5069 1.0252 0.1116 0.049 Uiso 1 1 calc R . .
C131 C 0.4666(2) 0.9954(3) 0.22720(15) 0.0195(7) Uani 1 1 d . . .
C132 C 0.4193(2) 1.0705(3) 0.23013(15) 0.0230(8) Uani 1 1 d . . .
H132 H 0.4367 1.1301 0.2228 0.028 Uiso 1 1 calc R . .
C133 C 0.3470(2) 1.0583(3) 0.24368(17) 0.0269(8) Uani 1 1 d . . .
H133 H 0.3152 1.1096 0.2459 0.032 Uiso 1 1 calc R . .
C134 C 0.3212(2) 0.9710(4) 0.25392(17) 0.0292(9) Uani 1 1 d . . .
H134 H 0.2718 0.9625 0.2633 0.035 Uiso 1 1 calc R . .
C135 C 0.3677(3) 0.8959(3) 0.2503(2) 0.0315(10) Uani 1 1 d . . .
H135 H 0.3501 0.8361 0.2570 0.038 Uiso 1 1 calc R . .
C136 C 0.4409(2) 0.9088(3) 0.23682(17) 0.0263(8) Uani 1 1 d . . .
H136 H 0.4727 0.8576 0.2343 0.032 Uiso 1 1 calc R . .
C201 C 0.6841(2) 1.0647(3) 0.25968(14) 0.0196(7) Uani 1 1 d . . .
H201 H 0.7069 1.0396 0.2318 0.023 Uiso 1 1 calc R . .
C202 C 0.7272(2) 1.0981(3) 0.29805(14) 0.0184(7) Uani 1 1 d . . .
C203 C 0.6073(2) 1.0672(3) 0.26136(14) 0.0195(7) Uani 1 1 d . . .
C204 C 0.6934(2) 1.1383(3) 0.33832(14) 0.0194(7) Uani 1 1 d . . .
H204 H 0.7227 1.1615 0.3647 0.023 Uiso 1 1 calc R . .
C205 C 0.5746(2) 1.1078(3) 0.30114(15) 0.0212(7) Uani 1 1 d . . .
H205 H 0.5226 1.1110 0.3023 0.025 Uiso 1 1 calc R . .
C206 C 0.6176(2) 1.1446(3) 0.34001(13) 0.0197(7) Uani 1 1 d . . .
C207 C 0.5830(2) 1.1894(3) 0.38238(14) 0.0246(8) Uani 1 1 d . . .
C208 C 0.5178(2) 1.2375(4) 0.37802(16) 0.0288(9) Uani 1 1 d . . .
H208 H 0.4935 1.2428 0.3470 0.035 Uiso 1 1 calc R . .
C209 C 0.6157(3) 1.1852(5) 0.42902(16) 0.0372(12) Uani 1 1 d . . .
H209 H 0.6602 1.1523 0.4342 0.045 Uiso 1 1 calc R . .
C210 C 0.4879(3) 1.2778(4) 0.41901(18) 0.0371(11) Uani 1 1 d . . .
H210 H 0.4430 1.3100 0.4151 0.045 Uiso 1 1 calc R . .
C211 C 0.5829(3) 1.2291(6) 0.46756(18) 0.0513(18) Uani 1 1 d . . .
H211 H 0.6072 1.2276 0.4987 0.062 Uiso 1 1 calc R . .
Cl1 Cl 0.47370(15) 0.0217(2) 0.44925(13) 0.0487(7) Uani 0.50 1 d P . .
Cl2 Cl 0.38080(13) 0.08704(17) 0.36789(9) 0.0331(4) Uani 0.50 1 d P . .
N1 N 0.5190(3) 1.2736(4) 0.46371(16) 0.0463(13) Uani 1 1 d . . .

loop_
_atom_site_aniso_label
_atom_site_aniso_U_11
_atom_site_aniso_U_22
_atom_site_aniso_U_33
_atom_site_aniso_U_23
_atom_site_aniso_U_13
_atom_site_aniso_U_12
Ag1 0.01905(15) 0.0807(3) 0.01975(15) 0.00277(17) -0.00491(12) 0.00445(16)
Ag2 0.02062(14) 0.02569(16) 0.02701(16) 0.00163(12) -0.00678(11) -0.00162(11)
Pt1 0.01792(8) 0.01983(10) 0.01741(9) -0.00127(5) -0.00368(6) 0.00114(5)
Pt2 0.01537(8) 0.01866(9) 0.01675(9) -0.00109(5) -0.00200(6) 0.00206(4)
P1 0.0158(4) 0.0188(4) 0.0170(4) -0.0008(3) -0.0019(3) 0.0005(3)
P2 0.0161(4) 0.0208(5) 0.0170(4) -0.0004(3) -0.0023(3) 0.0004(3)
C1 0.0223(17) 0.0191(17) 0.0234(17) -0.0012(14) -0.0035(13) 0.0035(14)
C2 0.0262(18) 0.0228(19) 0.0227(17) 0.0025(15) -0.0036(14) -0.0007(15)
C3 0.0240(18) 0.0206(18) 0.0244(18) 0.0018(15) -0.0013(14) 0.0010(14)
C4 0.045(3) 0.043(3) 0.023(2) 0.0002(19) -0.0029(19) 0.019(2)
C5 0.0261(19) 0.026(2) 0.0213(18) 0.0012(15) -0.0004(15) 0.0006(15)
C6 0.051(3) 0.057(4) 0.023(2) -0.007(2) -0.005(2) 0.025(3)
C7 0.0216(17) 0.0234(19) 0.030(2) 0.0055(16) -0.0031(15) 0.0013(15)
C8 0.028(2) 0.029(2) 0.033(2) -0.0019(18) -0.0043(17) 0.0080(17)
C9 0.038(3) 0.038(3) 0.047(3) -0.008(2) -0.005(2) 0.019(2)
C11 0.0218(17) 0.0210(18) 0.0207(17) -0.0024(14) -0.0021(13) 0.0041(14)
C12 0.0233(18) 0.025(2) 0.0248(19) -0.0001(15) -0.0046(15) 0.0033(14)
C13 0.030(2) 0.025(2) 0.0216(18) -0.0032(16) -0.0031(15) 0.0053(16)
C14 0.035(2) 0.036(2) 0.027(2) -0.0117(19) -0.0057(17) 0.0031(19)
C15 0.031(2) 0.035(2) 0.0238(19) -0.0058(18) -0.0039(16) 0.0090(18)
C16 0.042(3) 0.049(3) 0.031(2) -0.016(2) -0.007(2) 0.005(2)
C17 0.039(2) 0.042(3) 0.025(2) -0.0041(19) -0.0015(18) 0.013(2)
C18 0.050(3) 0.042(3) 0.026(2) -0.010(2) -0.001(2) 0.010(2)
C19 0.057(3) 0.061(4) 0.029(2) -0.020(3) 0.000(2) 0.015(3)
C21 0.0231(17) 0.0207(18) 0.0203(17) -0.0012(14) -0.0017(13) 0.0020(14)
C22 0.0217(17) 0.0220(19) 0.0237(18) -0.0026(15) -0.0063(14) 0.0015(14)
C23 0.030(2) 0.0195(18) 0.0214(18) -0.0014(14) -0.0082(15) 0.0017(14)
C24 0.034(2) 0.044(3) 0.028(2) 0.006(2) -0.0114(19) -0.003(2)
C25 0.034(2) 0.034(2) 0.028(2) 0.0040(18) -0.0015(18) 0.0024(18)
C26 0.060(4) 0.051(3) 0.031(2) 0.012(2) -0.018(2) 0.002(3)
C27 0.052(3) 0.033(3) 0.031(2) 0.004(2) 0.010(2) -0.001(2)
C28 0.068(4) 0.028(2) 0.023(2) 0.0038(18) -0.001(2) -0.001(2)
C29 0.113(7) 0.052(4) 0.029(3) 0.013(3) 0.005(3) 0.001(4)
C31 0.0181(16) 0.0214(18) 0.0197(16) 0.0013(14) -0.0027(13) 0.0027(13)
C32 0.0206(16) 0.026(2) 0.0258(18) -0.0022(16) -0.0039(14) -0.0009(15)
C33 0.0256(18) 0.0237(19) 0.0242(18) 0.0022(16) -0.0014(15) 0.0013(15)
C34 0.027(2) 0.033(2) 0.043(3) 0.015(2) 0.0054(18) 0.0041(18)
C35 0.0266(19) 0.030(2) 0.032(2) 0.0042(18) 0.0031(16) 0.0053(17)
C36 0.037(3) 0.035(3) 0.052(3) 0.019(2) 0.015(2) 0.008(2)
C37 0.036(2) 0.037(3) 0.036(2) 0.010(2) 0.007(2) 0.015(2)
C38 0.045(3) 0.035(3) 0.050(3) 0.019(2) 0.015(2) 0.015(2)
C39 0.068(4) 0.061(4) 0.070(5) 0.044(4) 0.025(4) 0.039(4)
C41 0.0206(16) 0.0225(18) 0.0176(16) -0.0013(14) -0.0001(13) 0.0016(14)
C42 0.0240(18) 0.0248(19) 0.0236(18) -0.0007(16) -0.0020(14) 0.0023(15)
C43 0.0255(18) 0.025(2) 0.0266(19) 0.0040(16) -0.0011(15) 0.0010(15)
C44 0.062(3) 0.026(2) 0.031(2) 0.004(2) 0.001(2) 0.010(2)
C45 0.060(3) 0.033(3) 0.030(2) 0.000(2) -0.010(2) 0.011(2)
C46 0.098(6) 0.028(3) 0.042(3) 0.005(2) -0.005(3) 0.018(3)
C47 0.060(3) 0.045(3) 0.026(2) 0.004(2) -0.010(2) 0.003(3)
C48 0.065(4) 0.029(2) 0.040(3) 0.014(2) -0.012(3) 0.000(2)
C49 0.121(7) 0.035(3) 0.048(4) 0.013(3) -0.022(4) 0.011(4)
C51 0.0209(17) 0.0243(19) 0.0214(17) 0.0015(15) -0.0026(13) -0.0004(14)
C52 0.0214(17) 0.0243(19) 0.0266(19) -0.0017(16) -0.0014(14) -0.0021(14)
C53 0.0213(17) 0.028(2) 0.0206(17) -0.0009(15) 0.0003(13) -0.0018(15)
C54 0.033(2) 0.023(2) 0.029(2) 0.0003(16) -0.0029(17) -0.0017(16)
C55 0.031(2) 0.023(2) 0.0255(19) -0.0021(16) 0.0020(16) -0.0029(16)
C56 0.035(2) 0.026(2) 0.027(2) -0.0043(17) 0.0018(17) -0.0030(17)
C57 0.030(2) 0.026(2) 0.027(2) 0.0059(17) 0.0010(16) -0.0006(16)
C58 0.0253(18) 0.031(2) 0.0226(18) 0.0037(16) -0.0017(14) -0.0060(16)
C59 0.040(2) 0.040(3) 0.0219(19) 0.0015(19) -0.0012(17) -0.005(2)
C01 0.032(5) 0.036(5) 0.058(7) -0.008(5) 0.019(5) 0.002(4)
C101 0.0219(17) 0.0231(18) 0.0166(16) -0.0007(14) -0.0003(13) 0.0021(14)
C102 0.0251(18) 0.029(2) 0.0238(18) 0.0010(17) -0.0013(15) -0.0054(16)
C103 0.036(2) 0.031(2) 0.028(2) 0.0062(18) 0.0015(17) -0.0049(18)
C104 0.057(3) 0.043(3) 0.022(2) 0.011(2) -0.010(2) -0.011(3)
C105 0.066(4) 0.045(3) 0.030(2) 0.010(2) -0.025(2) -0.021(3)
C106 0.042(3) 0.035(2) 0.028(2) 0.0045(19) -0.0160(18) -0.013(2)
C111 0.0184(16) 0.0225(18) 0.0191(16) -0.0011(14) -0.0018(12) -0.0025(14)
C112 0.0210(17) 0.024(2) 0.0252(18) -0.0067(15) 0.0029(14) -0.0032(15)
C113 0.0236(18) 0.031(2) 0.0264(19) -0.0024(17) 0.0024(15) -0.0089(16)
C114 0.029(2) 0.026(2) 0.0259(19) 0.0048(17) -0.0062(15) -0.0091(16)
C115 0.029(2) 0.020(2) 0.038(2) 0.0046(18) -0.0093(17) 0.0004(16)
C116 0.0213(17) 0.023(2) 0.033(2) 0.0022(16) -0.0023(15) -0.0005(15)
C121 0.0186(16) 0.0252(19) 0.0187(17) 0.0000(14) -0.0029(13) 0.0002(14)
C122 0.102(6) 0.047(3) 0.037(3) 0.023(3) -0.032(3) -0.045(4)
C123 0.107(7) 0.051(4) 0.056(4) 0.032(3) -0.030(4) -0.039(4)
C124 0.032(2) 0.049(3) 0.030(2) 0.018(2) 0.0029(18) 0.000(2)
C125 0.050(3) 0.042(3) 0.024(2) 0.001(2) -0.0118(19) 0.020(2)
C126 0.057(3) 0.033(3) 0.030(2) -0.001(2) -0.021(2) 0.010(2)
C131 0.0148(16) 0.0245(19) 0.0191(17) -0.0009(14) -0.0016(13) 0.0012(13)
C132 0.0172(16) 0.026(2) 0.0261(18) -0.0013(16) -0.0001(13) 0.0004(14)
C133 0.0196(17) 0.031(2) 0.030(2) -0.0004(17) 0.0018(15) 0.0018(16)
C134 0.0205(18) 0.039(2) 0.028(2) 0.0035(19) 0.0015(15) -0.0020(17)
C135 0.0228(19) 0.029(2) 0.043(3) 0.0082(19) 0.0007(18) -0.0061(16)
C136 0.0219(18) 0.0226(19) 0.034(2) 0.0025(17) -0.0003(15) 0.0010(15)
C201 0.0156(15) 0.0240(18) 0.0192(16) -0.0023(14) 0.0018(12) 0.0019(13)
C202 0.0179(15) 0.0207(17) 0.0166(15) -0.0004(14) 0.0005(12) 0.0014(13)
C203 0.0184(16) 0.0197(17) 0.0204(16) -0.0010(14) -0.0022(13) -0.0003(13)
C204 0.0159(16) 0.0233(18) 0.0190(16) -0.0025(14) -0.0014(12) -0.0006(13)
C205 0.0197(16) 0.0249(19) 0.0189(17) 0.0032(14) -0.0004(13) 0.0026(14)
C206 0.0164(15) 0.028(2) 0.0146(15) 0.0005(14) 0.0010(12) 0.0050(14)
C207 0.0201(17) 0.038(2) 0.0158(16) -0.0044(16) -0.0020(13) 0.0056(16)
C208 0.0268(19) 0.038(2) 0.0212(18) -0.0015(17) -0.0002(15) 0.0111(18)
C209 0.0244(19) 0.068(4) 0.0192(18) -0.005(2) -0.0041(15) 0.014(2)
C210 0.028(2) 0.055(3) 0.028(2) -0.008(2) 0.0027(17) 0.014(2)
C211 0.034(2) 0.101(6) 0.019(2) -0.011(3) -0.0023(18) 0.015(3)
Cl1 0.0315(12) 0.0463(15) 0.0681(19) 0.0191(14) -0.0019(12) 0.0100(11)
Cl2 0.0338(10) 0.0342(11) 0.0313(10) -0.0022(9) -0.0019(8) -0.0090(9)
N1 0.031(2) 0.081(4) 0.0265(19) -0.020(2) 0.0009(16) 0.012(2)

loop_
_atom_type_symbol
_atom_type_description
_atom_type_scat_dispersion_real
_atom_type_scat_dispersion_imag
_atom_type_scat_source
C C 0.0033 0.0016 'International Tables Vol C Tables 4.2.6.8 and 6.1.1.4'
H H 0.0000 0.0000 'International Tables Vol C Tables 4.2.6.8 and 6.1.1.4'
N N 0.0061 0.0033 'International Tables Vol C Tables 4.2.6.8 and 6.1.1.4'
P P 0.1023 0.0942 'International Tables Vol C Tables 4.2.6.8 and 6.1.1.4'
Ag Ag -0.8971 1.1015 'International Tables Vol C Tables 4.2.6.8 and 6.1.1.4'
Pt Pt -1.7033 8.3905 'International Tables Vol C Tables 4.2.6.8 and 6.1.1.4'
Cl Cl 0.1484 0.1585 'International Tables Vol C Tables 4.2.6.8 and 6.1.1.4'

loop_
_geom_angle_atom_site_label_1
_geom_angle_atom_site_label_2
_geom_angle_atom_site_label_3
_geom_angle
_geom_angle_site_symmetry_1
_geom_angle_site_symmetry_3
_geom_angle_publ_flag
C11 Ag1 C21 160.43(16) . . ?
C11 Ag1 C22 160.53(14) . . ?
C21 Ag1 C22 30.13(15) . . ?
C11 Ag1 C12 28.93(14) . . ?
C21 Ag1 C12 146.22(15) . . ?
C22 Ag1 C12 131.79(14) . . ?
C11 Ag1 Pt2 42.22(10) . . ?
C21 Ag1 Pt2 133.98(10) . . ?
C22 Ag1 Pt2 156.61(10) . . ?
C12 Ag1 Pt2 71.15(10) . . ?
C11 Ag1 Pt1 123.16(11) . . ?
C21 Ag1 Pt1 40.68(10) . . ?
C22 Ag1 Pt1 70.80(11) . . ?
C12 Ag1 Pt1 134.00(11) . . ?
Pt2 Ag1 Pt1 96.73(2) . . ?
C31 Ag2 C51 155.00(14) . . ?
C31 Ag2 C1 130.07(14) . . ?
C51 Ag2 C1 69.26(14) . . ?
C31 Ag2 C32 28.72(15) . . ?
C51 Ag2 C32 150.39(14) . . ?
C1 Ag2 C32 135.23(14) . . ?
C31 Ag2 C52 137.44(14) . . ?
C51 Ag2 C52 27.47(14) . . ?
C1 Ag2 C52 92.38(13) . . ?
C32 Ag2 C52 122.98(14) . . ?
C31 Ag2 Pt1 138.76(10) . . ?
C51 Ag2 Pt1 41.83(10) . . ?
C1 Ag2 Pt1 41.53(9) . . ?
C32 Ag2 Pt1 166.62(10) . . ?
C52 Ag2 Pt1 69.24(10) . . ?
C31 Ag2 Pt2 41.48(10) . . ?
C51 Ag2 Pt2 124.81(11) . . ?
C1 Ag2 Pt2 106.95(10) . . ?
C32 Ag2 Pt2 70.19(10) . . ?
C52 Ag2 Pt2 133.08(10) . . ?
Pt1 Ag2 Pt2 97.629(16) . . ?
C21 Pt1 C1 88.68(17) . . ?
C21 Pt1 C51 172.27(16) . . ?
C1 Pt1 C51 87.48(17) . . ?
C21 Pt1 P2 93.97(12) . . ?
C1 Pt1 P2 173.32(12) . . ?
C51 Pt1 P2 89.15(13) . . ?
C21 Pt1 Ag2 119.59(12) . . ?
C1 Pt1 Ag2 55.10(11) . . ?
C51 Pt1 Ag2 52.87(12) . . ?
P2 Pt1 Ag2 118.42(3) . . ?
C21 Pt1 Ag1 47.76(12) . . ?
C1 Pt1 Ag1 67.93(12) . . ?
C51 Pt1 Ag1 124.51(12) . . ?
P2 Pt1 Ag1 109.57(3) . . ?
Ag2 Pt1 Ag1 72.833(17) . . ?
C41 Pt2 C31 174.84(16) . . ?
C41 Pt2 C11 87.81(16) . . ?
C31 Pt2 C11 90.75(16) . . ?
C41 Pt2 P1 87.17(11) . . ?
C31 Pt2 P1 94.31(12) . . ?
C11 Pt2 P1 174.94(12) . . ?
C41 Pt2 Ag1 63.37(12) . . ?
C31 Pt2 Ag1 112.13(12) . . ?
C11 Pt2 Ag1 48.71(11) . . ?
P1 Pt2 Ag1 128.85(3) . . ?
C41 Pt2 Ag2 125.88(12) . . ?
C31 Pt2 Ag2 49.08(11) . . ?
C11 Pt2 Ag2 87.56(12) . . ?
P1 Pt2 Ag2 95.92(3) . . ?
Ag1 Pt2 Ag2 73.702(17) . . ?
C111 P1 C202 106.71(18) . . ?
C111 P1 C101 104.03(19) . . ?
C202 P1 C101 101.49(18) . . ?
C111 P1 Pt2 112.74(13) . . ?
C202 P1 Pt2 111.74(13) . . ?
C101 P1 Pt2 118.88(14) . . ?
C121 P2 C203 103.46(19) . . ?
C121 P2 C131 103.41(18) . . ?
C203 P2 C131 106.02(18) . . ?
C121 P2 Pt1 117.15(14) . . ?
C203 P2 Pt1 107.14(13) . . ?
C131 P2 Pt1 118.25(14) . . ?
C2 C1 Pt1 169.8(4) . . ?
C2 C1 Ag2 87.4(3) . . ?
Pt1 C1 Ag2 83.37(14) . . ?
C1 C2 C3 176.4(5) . . ?
C4 C3 C5 117.9(4) . . ?
C4 C3 C2 121.2(4) . . ?
C5 C3 C2 121.0(4) . . ?
C6 C4 C3 121.0(4) . . ?
C6 C4 H4 119.5 . . ?
C3 C4 H4 119.5 . . ?
C7 C5 C3 120.5(4) . . ?
C7 C5 H5 119.8 . . ?
C3 C5 H5 119.8 . . ?
C4 C6 C8 121.5(5) . . ?
C4 C6 H6 119.3 . . ?
C8 C6 H6 119.3 . . ?
C8 C7 C5 121.8(4) . . ?
C8 C7 H7 119.1 . . ?
C5 C7 H7 119.1 . . ?
C7 C8 C6 117.2(4) . . ?
C7 C8 C9 121.5(4) . . ?
C6 C8 C9 121.3(5) . . ?
C8 C9 H9A 109.5 . . ?
C8 C9 H9B 109.5 . . ?
H9A C9 H9B 109.5 . . ?
C8 C9 H9C 109.5 . . ?
H9A C9 H9C 109.5 . . ?
H9B C9 H9C 109.5 . . ?
C12 C11 Pt2 176.0(4) . . ?
C12 C11 Ag1 87.2(3) . . ?
Pt2 C11 Ag1 89.06(15) . . ?
C11 C12 C13 172.7(5) . . ?
C11 C12 Ag1 63.8(3) . . ?
C13 C12 Ag1 123.4(3) . . ?
C14 C13 C15 118.6(4) . . ?
C14 C13 C12 122.1(4) . . ?
C15 C13 C12 119.3(4) . . ?
C13 C14 C16 120.1(5) . . ?
C13 C14 H14 119.9 . . ?
C16 C14 H14 119.9 . . ?
C17 C15 C13 120.2(4) . . ?
C17 C15 H15 119.9 . . ?
C13 C15 H15 119.9 . . ?
C18 C16 C14 121.7(5) . . ?
C18 C16 H16 119.1 . . ?
C14 C16 H16 119.1 . . ?
C15 C17 C18 121.4(5) . . ?
C15 C17 H17 119.3 . . ?
C18 C17 H17 119.3 . . ?
C16 C18 C17 117.9(5) . . ?
C16 C18 C19 121.8(5) . . ?
C17 C18 C19 120.3(5) . . ?
C18 C19 H19A 109.5 . . ?
C18 C19 H19B 109.5 . . ?
H19A C19 H19B 109.5 . . ?
C18 C19 H19C 109.5 . . ?
H19A C19 H19C 109.5 . . ?
H19B C19 H19C 109.5 . . ?
C22 C21 Pt1 171.9(4) . . ?
C22 C21 Ag1 80.3(3) . . ?
Pt1 C21 Ag1 91.57(16) . . ?
C21 C22 C23 167.6(4) . . ?
C21 C22 Ag1 69.6(3) . . ?
C23 C22 Ag1 122.8(3) . . ?
C25 C23 C24 118.5(4) . . ?
C25 C23 C22 121.8(4) . . ?
C24 C23 C22 119.7(4) . . ?
C26 C24 C23 120.5(5) . . ?
C26 C24 H24 119.8 . . ?
C23 C24 H24 119.8 . . ?
C23 C25 C27 119.8(5) . . ?
C23 C25 H25 120.1 . . ?
C27 C25 H25 120.1 . . ?
C24 C26 C28 121.5(5) . . ?
C24 C26 H26 119.3 . . ?
C28 C26 H26 119.3 . . ?
C28 C27 C25 121.5(5) . . ?
C28 C27 H27 119.3 . . ?
C25 C27 H27 119.3 . . ?
C27 C28 C26 118.3(5) . . ?
C27 C28 C29 119.7(6) . . ?
C26 C28 C29 122.0(6) . . ?
C28 C29 H29A 109.5 . . ?
C28 C29 H29B 109.5 . . ?
H29A C29 H29B 109.5 . . ?
C28 C29 H29C 109.5 . . ?
H29A C29 H29C 109.5 . . ?
H29B C29 H29C 109.5 . . ?
C32 C31 Pt2 176.5(4) . . ?
C32 C31 Ag2 87.2(3) . . ?
Pt2 C31 Ag2 89.45(14) . . ?
C31 C32 C33 171.1(4) . . ?
C31 C32 Ag2 64.0(3) . . ?
C33 C32 Ag2 124.7(3) . . ?
C34 C33 C35 118.9(4) . . ?
C34 C33 C32 120.5(4) . . ?
C35 C33 C32 120.6(4) . . ?
C36 C34 C33 120.8(4) . . ?
C36 C34 H34 119.6 . . ?
C33 C34 H34 119.6 . . ?
C37 C35 C33 119.6(4) . . ?
C37 C35 H35 120.2 . . ?
C33 C35 H35 120.2 . . ?
C34 C36 C38 121.2(5) . . ?
C34 C36 H36 119.4 . . ?
C38 C36 H36 119.4 . . ?
C35 C37 C38 121.8(5) . . ?
C35 C37 H37 119.1 . . ?
C38 C37 H37 119.1 . . ?
C36 C38 C37 117.6(5) . . ?
C36 C38 C39 121.7(5) . . ?
C37 C38 C39 120.5(5) . . ?
C38 C39 H39A 109.5 . . ?
C38 C39 H39B 109.5 . . ?
H39A C39 H39B 109.5 . . ?
C38 C39 H39C 109.5 . . ?
H39A C39 H39C 109.5 . . ?
H39B C39 H39C 109.5 . . ?
C42 C41 Pt2 174.9(4) . . ?
C41 C42 C43 178.2(5) . . ?
C45 C43 C44 118.7(4) . . ?
C45 C43 C42 121.4(4) . . ?
C44 C43 C42 119.9(4) . . ?
C43 C44 C46 119.6(5) . . ?
C43 C44 H44 120.2 . . ?
C46 C44 H44 120.2 . . ?
C47 C45 C43 120.7(5) . . ?
C47 C45 H45 119.6 . . ?
C43 C45 H45 119.6 . . ?
C44 C46 C48 121.3(6) . . ?
C44 C46 H46 119.3 . . ?
C48 C46 H46 119.3 . . ?
C48 C47 C45 121.5(5) . . ?
C48 C47 H47 119.3 . . ?
C45 C47 H47 119.3 . . ?
C47 C48 C46 118.2(5) . . ?
C47 C48 C49 120.6(6) . . ?
C46 C48 C49 121.2(6) . . ?
C48 C49 H49A 109.5 . . ?
C48 C49 H49B 109.5 . . ?
H49A C49 H49B 109.5 . . ?
C48 C49 H49C 109.5 . . ?
H49A C49 H49C 109.5 . . ?
H49B C49 H49C 109.5 . . ?
C52 C51 Pt1 170.3(4) . . ?
C52 C51 Ag2 86.1(3) . . ?
Pt1 C51 Ag2 85.30(15) . . ?
C51 C52 C53 173.5(5) . . ?
C51 C52 Ag2 66.4(3) . . ?
C53 C52 Ag2 116.7(3) . . ?
C55 C53 C54 117.8(4) . . ?
C55 C53 C52 121.8(4) . . ?
C54 C53 C52 120.3(4) . . ?
C56 C54 C53 120.9(4) . . ?
C56 C54 H54 119.6 . . ?
C53 C54 H54 119.6 . . ?
C57 C55 C53 120.8(4) . . ?
C57 C55 H55 119.6 . . ?
C53 C55 H55 119.6 . . ?
C54 C56 C58 121.1(4) . . ?
C54 C56 H56 119.5 . . ?
C58 C56 H56 119.5 . . ?
C55 C57 C58 121.1(4) . . ?
C55 C57 H57 119.5 . . ?
C58 C57 H57 119.5 . . ?
C57 C58 C56 118.3(4) . . ?
C57 C58 C59 121.1(4) . . ?
C56 C58 C59 120.6(4) . . ?
C58 C59 H59A 109.5 . . ?
C58 C59 H59B 109.5 . . ?
H59A C59 H59B 109.5 . . ?
C58 C59 H59C 109.5 . . ?
H59A C59 H59C 109.5 . . ?
H59B C59 H59C 109.5 . . ?
Cl2 C01 Cl1 113.2(6) . . ?
Cl2 C01 H01A 108.9 . . ?
Cl1 C01 H01A 108.9 . . ?
Cl2 C01 H01B 108.9 . . ?
Cl1 C01 H01B 108.9 . . ?
H01A C01 H01B 107.7 . . ?
C106 C101 C102 119.3(4) . . ?
C106 C101 P1 122.9(3) . . ?
C102 C101 P1 117.8(3) . . ?
C103 C102 C101 120.1(4) . . ?
C103 C102 H102 119.9 . . ?
C101 C102 H102 119.9 . . ?
C104 C103 C102 120.5(5) . . ?
C104 C103 H103 119.8 . . ?
C102 C103 H103 119.8 . . ?
C103 C104 C105 120.1(5) . . ?
C103 C104 H104 119.9 . . ?
C105 C104 H104 119.9 . . ?
C104 C105 C106 120.2(5) . . ?
C104 C105 H105 119.9 . . ?
C106 C105 H105 119.9 . . ?
C101 C106 C105 119.7(5) . . ?
C101 C106 H106 120.1 . . ?
C105 C106 H106 120.1 . . ?
C116 C111 C112 119.5(4) . . ?
C116 C111 P1 124.1(3) . . ?
C112 C111 P1 116.4(3) . . ?
C113 C112 C111 120.4(4) . . ?
C113 C112 H112 119.8 . . ?
C111 C112 H112 119.8 . . ?
C112 C113 C114 119.7(4) . . ?
C112 C113 H113 120.2 . . ?
C114 C113 H113 120.2 . . ?
C115 C114 C113 120.4(4) . . ?
C115 C114 H114 119.8 . . ?
C113 C114 H114 119.8 . . ?
C114 C115 C116 119.8(4) . . ?
C114 C115 H115 120.1 . . ?
C116 C115 H115 120.1 . . ?
C111 C116 C115 120.1(4) . . ?
C111 C116 H116 119.9 . . ?
C115 C116 H116 119.9 . . ?
C126 C121 C122 118.7(4) . . ?
C126 C121 P2 119.2(4) . . ?
C122 C121 P2 122.0(3) . . ?
C121 C122 C123 120.6(6) . . ?
C121 C122 H122 119.7 . . ?
C123 C122 H122 119.7 . . ?
C124 C123 C122 119.0(7) . . ?
C124 C123 H123 120.5 . . ?
C122 C123 H123 120.5 . . ?
C125 C124 C123 120.6(5) . . ?
C125 C124 H124 119.7 . . ?
C123 C124 H124 119.7 . . ?
C124 C125 C126 120.0(5) . . ?
C124 C125 H125 120.0 . . ?
C126 C125 H125 120.0 . . ?
C121 C126 C125 120.9(5) . . ?
C121 C126 H126 119.6 . . ?
C125 C126 H126 119.6 . . ?
C136 C131 C132 119.8(4) . . ?
C136 C131 P2 120.5(3) . . ?
C132 C131 P2 119.7(3) . . ?
C133 C132 C131 120.4(4) . . ?
C133 C132 H132 119.8 . . ?
C131 C132 H132 119.8 . . ?
C132 C133 C134 119.9(4) . . ?
C132 C133 H133 120.0 . . ?
C134 C133 H133 120.0 . . ?
C133 C134 C135 119.9(4) . . ?
C133 C134 H134 120.1 . . ?
C135 C134 H134 120.1 . . ?
C134 C135 C136 119.9(4) . . ?
C134 C135 H135 120.0 . . ?
C136 C135 H135 120.0 . . ?
C131 C136 C135 120.1(4) . . ?
C131 C136 H136 119.9 . . ?
C135 C136 H136 119.9 . . ?
C202 C201 C203 121.1(3) . . ?
C202 C201 H201 119.5 . . ?
C203 C201 H201 119.5 . . ?
C201 C202 C204 119.3(3) . . ?
C201 C202 P1 118.2(3) . . ?
C204 C202 P1 122.3(3) . . ?
C205 C203 C201 119.0(4) . . ?
C205 C203 P2 126.9(3) . . ?
C201 C203 P2 114.1(3) . . ?
C206 C204 C202 120.6(4) . . ?
C206 C204 H204 119.7 . . ?
C202 C204 H204 119.7 . . ?
C203 C205 C206 120.7(4) . . ?
C203 C205 H205 119.7 . . ?
C206 C205 H205 119.7 . . ?
C204 C206 C205 119.2(3) . . ?
C204 C206 C207 119.8(4) . . ?
C205 C206 C207 121.0(3) . . ?
C208 C207 C209 116.7(4) . . ?
C208 C207 C206 122.5(4) . . ?
C209 C207 C206 120.8(4) . . ?
C207 C208 C210 119.9(4) . . ?
C207 C208 H208 120.1 . . ?
C210 C208 H208 120.1 . . ?
C211 C209 C207 119.4(5) . . ?
C211 C209 H209 120.3 . . ?
C207 C209 H209 120.3 . . ?
N1 C210 C208 123.6(5) . . ?
N1 C210 H210 118.2 . . ?
C208 C210 H210 118.2 . . ?
N1 C211 C209 124.0(5) . . ?
N1 C211 H211 118.0 . . ?
C209 C211 H211 118.0 . . ?
C210 N1 C211 116.4(4) . . ?

loop_
_geom_bond_atom_site_label_1
_geom_bond_atom_site_label_2
_geom_bond_distance
_geom_bond_site_symmetry_2
_geom_bond_publ_flag
Ag1 C11 2.259(4) . ?
Ag1 C21 2.283(4) . ?
Ag1 C22 2.402(4) . ?
Ag1 C12 2.514(4) . ?
Ag1 Pt2 3.0062(9) . ?
Ag1 Pt1 3.0831(9) . ?
Ag2 C31 2.291(4) . ?
Ag2 C51 2.413(4) . ?
Ag2 C1 2.490(4) . ?
Ag2 C32 2.545(4) . ?
Ag2 C52 2.626(4) . ?
Ag2 Pt1 3.0161(9) . ?
Ag2 Pt2 3.0317(6) . ?
Pt1 C21 2.010(4) . ?
Pt1 C1 2.013(4) . ?
Pt1 C51 2.018(4) . ?
Pt1 P2 2.2994(11) . ?
Pt2 C41 1.999(4) . ?
Pt2 C31 2.008(4) . ?
Pt2 C11 2.021(4) . ?
Pt2 P1 2.2933(10) . ?
P1 C111 1.810(4) . ?
P1 C202 1.820(4) . ?
P1 C101 1.824(4) . ?
P2 C121 1.813(4) . ?
P2 C203 1.819(4) . ?
P2 C131 1.822(4) . ?
C1 C2 1.217(6) . ?
C2 C3 1.431(6) . ?
C3 C4 1.393(6) . ?
C3 C5 1.396(6) . ?
C4 C6 1.381(7) . ?
C4 H4 0.9500 . ?
C5 C7 1.388(6) . ?
C5 H5 0.9500 . ?
C6 C8 1.395(7) . ?
C6 H6 0.9500 . ?
C7 C8 1.387(7) . ?
C7 H7 0.9500 . ?
C8 C9 1.512(7) . ?
C9 H9A 0.9800 . ?
C9 H9B 0.9800 . ?
C9 H9C 0.9800 . ?
C11 C12 1.218(6) . ?
C12 C13 1.442(6) . ?
C13 C14 1.390(6) . ?
C13 C15 1.408(6) . ?
C14 C16 1.397(7) . ?
C14 H14 0.9500 . ?
C15 C17 1.390(6) . ?
C15 H15 0.9500 . ?
C16 C18 1.386(8) . ?
C16 H16 0.9500 . ?
C17 C18 1.392(7) . ?
C17 H17 0.9500 . ?
C18 C19 1.517(7) . ?
C19 H19A 0.9800 . ?
C19 H19B 0.9800 . ?
C19 H19C 0.9800 . ?
C21 C22 1.223(6) . ?
C22 C23 1.442(6) . ?
C23 C25 1.387(7) . ?
C23 C24 1.389(6) . ?
C24 C26 1.376(7) . ?
C24 H24 0.9500 . ?
C25 C27 1.398(7) . ?
C25 H25 0.9500 . ?
C26 C28 1.380(9) . ?
C26 H26 0.9500 . ?
C27 C28 1.365(9) . ?
C27 H27 0.9500 . ?
C28 C29 1.524(8) . ?
C29 H29A 0.9800 . ?
C29 H29B 0.9800 . ?
C29 H29C 0.9800 . ?
C31 C32 1.225(6) . ?
C32 C33 1.435(6) . ?
C33 C34 1.396(6) . ?
C33 C35 1.400(6) . ?
C34 C36 1.383(7) . ?
C34 H34 0.9500 . ?
C35 C37 1.388(7) . ?
C35 H35 0.9500 . ?
C36 C38 1.394(8) . ?
C36 H36 0.9500 . ?
C37 C38 1.402(7) . ?
C37 H37 0.9500 . ?
C38 C39 1.504(8) . ?
C39 H39A 0.9800 . ?
C39 H39B 0.9800 . ?
C39 H39C 0.9800 . ?
C41 C42 1.211(6) . ?
C42 C43 1.438(6) . ?
C43 C45 1.390(7) . ?
C43 C44 1.391(7) . ?
C44 C46 1.393(8) . ?
C44 H44 0.9500 . ?
C45 C47 1.388(8) . ?
C45 H45 0.9500 . ?
C46 C48 1.400(9) . ?
C46 H46 0.9500 . ?
C47 C48 1.360(9) . ?
C47 H47 0.9500 . ?
C48 C49 1.501(8) . ?
C49 H49A 0.9800 . ?
C49 H49B 0.9800 . ?
C49 H49C 0.9800 . ?
C51 C52 1.214(6) . ?
C52 C53 1.437(6) . ?
C53 C55 1.398(6) . ?
C53 C54 1.408(6) . ?
C54 C56 1.379(7) . ?
C54 H54 0.9500 . ?
C55 C57 1.388(6) . ?
C55 H55 0.9500 . ?
C56 C58 1.392(7) . ?
C56 H56 0.9500 . ?
C57 C58 1.391(7) . ?
C57 H57 0.9500 . ?
C58 C59 1.506(6) . ?
C59 H59A 0.9800 . ?
C59 H59B 0.9800 . ?
C59 H59C 0.9800 . ?
C01 Cl2 1.719(13) . ?
C01 Cl1 1.784(14) . ?
C01 H01A 0.9900 . ?
C01 H01B 0.9900 . ?
C101 C106 1.385(6) . ?
C101 C102 1.400(6) . ?
C102 C103 1.383(6) . ?
C102 H102 0.9500 . ?
C103 C104 1.375(7) . ?
C103 H103 0.9500 . ?
C104 C105 1.377(8) . ?
C104 H104 0.9500 . ?
C105 C106 1.404(7) . ?
C105 H105 0.9500 . ?
C106 H106 0.9500 . ?
C111 C116 1.386(6) . ?
C111 C112 1.397(5) . ?
C112 C113 1.387(6) . ?
C112 H112 0.9500 . ?
C113 C114 1.388(7) . ?
C113 H113 0.9500 . ?
C114 C115 1.384(6) . ?
C114 H114 0.9500 . ?
C115 C116 1.396(6) . ?
C115 H115 0.9500 . ?
C116 H116 0.9500 . ?
C121 C126 1.377(6) . ?
C121 C122 1.380(7) . ?
C122 C123 1.402(8) . ?
C122 H122 0.9500 . ?
C123 C124 1.384(9) . ?
C123 H123 0.9500 . ?
C124 C125 1.353(9) . ?
C124 H124 0.9500 . ?
C125 C126 1.394(7) . ?
C125 H125 0.9500 . ?
C126 H126 0.9500 . ?
C131 C136 1.376(6) . ?
C131 C132 1.400(6) . ?
C132 C133 1.390(5) . ?
C132 H132 0.9500 . ?
C133 C134 1.391(7) . ?
C133 H133 0.9500 . ?
C134 C135 1.391(7) . ?
C134 H134 0.9500 . ?
C135 C136 1.407(6) . ?
C135 H135 0.9500 . ?
C136 H136 0.9500 . ?
C201 C202 1.385(5) . ?
C201 C203 1.403(5) . ?
C201 H201 0.9500 . ?
C202 C204 1.402(5) . ?
C203 C205 1.387(5) . ?
C204 C206 1.388(5) . ?
C204 H204 0.9500 . ?
C205 C206 1.413(6) . ?
C205 H205 0.9500 . ?
C206 C207 1.483(5) . ?
C207 C208 1.385(6) . ?
C207 C209 1.396(6) . ?
C208 C210 1.388(6) . ?
C208 H208 0.9500 . ?
C209 C211 1.382(7) . ?
C209 H209 0.9500 . ?
C210 N1 1.336(7) . ?
C210 H210 0.9500 . ?
C211 N1 1.338(7) . ?
C211 H211 0.9500 . ?

loop_
_geom_torsion_atom_site_label_1
_geom_torsion_atom_site_label_2
_geom_torsion_atom_site_label_3
_geom_torsion_atom_site_label_4
_geom_torsion
_geom_torsion_site_symmetry_1
_geom_torsion_site_symmetry_2
_geom_torsion_site_symmetry_3
_geom_torsion_site_symmetry_4
_geom_torsion_publ_flag
C31 Ag2 Pt1 C21 36.0(2) . . . . ?
C51 Ag2 Pt1 C21 177.9(2) . . . . ?
C1 Ag2 Pt1 C21 -64.6(2) . . . . ?
C32 Ag2 Pt1 C21 18.5(5) . . . . ?
C52 Ag2 Pt1 C21 175.70(17) . . . . ?
Pt2 Ag2 Pt1 C21 42.37(14) . . . . ?
C31 Ag2 Pt1 C1 100.6(2) . . . . ?
C51 Ag2 Pt1 C1 -117.4(2) . . . . ?
C32 Ag2 Pt1 C1 83.1(5) . . . . ?
C52 Ag2 Pt1 C1 -119.67(18) . . . . ?
Pt2 Ag2 Pt1 C1 107.00(15) . . . . ?
C31 Ag2 Pt1 C51 -141.9(2) . . . . ?
C1 Ag2 Pt1 C51 117.4(2) . . . . ?
C32 Ag2 Pt1 C51 -159.5(5) . . . . ?
C52 Ag2 Pt1 C51 -2.23(19) . . . . ?
Pt2 Ag2 Pt1 C51 -135.56(16) . . . . ?
C31 Ag2 Pt1 P2 -77.43(16) . . . . ?
C51 Ag2 Pt1 P2 64.49(16) . . . . ?
C1 Ag2 Pt1 P2 -178.07(15) . . . . ?
C32 Ag2 Pt1 P2 -95.0(4) . . . . ?
C52 Ag2 Pt1 P2 62.26(11) . . . . ?
Pt2 Ag2 Pt1 P2 -71.08(4) . . . . ?
C31 Ag2 Pt1 Ag1 25.96(15) . . . . ?
C51 Ag2 Pt1 Ag1 167.87(16) . . . . ?
C1 Ag2 Pt1 Ag1 -74.69(15) . . . . ?
C32 Ag2 Pt1 Ag1 8.4(4) . . . . ?
C52 Ag2 Pt1 Ag1 165.64(10) . . . . ?
Pt2 Ag2 Pt1 Ag1 32.308(12) . . . . ?
C11 Ag1 Pt1 C21 -165.1(2) . . . . ?
C22 Ag1 Pt1 C21 -0.34(19) . . . . ?
C12 Ag1 Pt1 C21 -130.5(2) . . . . ?
Pt2 Ag1 Pt1 C21 159.30(16) . . . . ?
C11 Ag1 Pt1 C1 -55.60(18) . . . . ?
C21 Ag1 Pt1 C1 109.5(2) . . . . ?
C22 Ag1 Pt1 C1 109.21(16) . . . . ?
C12 Ag1 Pt1 C1 -20.93(19) . . . . ?
Pt2 Ag1 Pt1 C1 -91.15(12) . . . . ?
C11 Ag1 Pt1 C51 14.7(2) . . . . ?
C21 Ag1 Pt1 C51 179.9(2) . . . . ?
C22 Ag1 Pt1 C51 179.55(19) . . . . ?
C12 Ag1 Pt1 C51 49.4(2) . . . . ?
Pt2 Ag1 Pt1 C51 -20.81(15) . . . . ?
C11 Ag1 Pt1 P2 117.76(13) . . . . ?
C21 Ag1 Pt1 P2 -77.09(16) . . . . ?
C22 Ag1 Pt1 P2 -77.43(11) . . . . ?
C12 Ag1 Pt1 P2 152.44(14) . . . . ?
Pt2 Ag1 Pt1 P2 82.21(3) . . . . ?
C11 Ag1 Pt1 Ag2 3.01(13) . . . . ?
C21 Ag1 Pt1 Ag2 168.16(16) . . . . ?
C22 Ag1 Pt1 Ag2 167.82(11) . . . . ?
C12 Ag1 Pt1 Ag2 37.68(14) . . . . ?
Pt2 Ag1 Pt1 Ag2 -32.544(16) . . . . ?
C11 Ag1 Pt2 C41 112.5(2) . . . . ?
C21 Ag1 Pt2 C41 -95.19(19) . . . . ?
C22 Ag1 Pt2 C41 -58.0(3) . . . . ?
C12 Ag1 Pt2 C41 111.80(16) . . . . ?
Pt1 Ag1 Pt2 C41 -113.87(12) . . . . ?
C11 Ag1 Pt2 C31 -70.2(2) . . . . ?
C21 Ag1 Pt2 C31 82.04(19) . . . . ?
C22 Ag1 Pt2 C31 119.2(3) . . . . ?
C12 Ag1 Pt2 C31 -70.97(16) . . . . ?
Pt1 Ag1 Pt2 C31 63.36(12) . . . . ?
C21 Ag1 Pt2 C11 152.3(2) . . . . ?
C22 Ag1 Pt2 C11 -170.5(3) . . . . ?
C12 Ag1 Pt2 C11 -0.74(19) . . . . ?
Pt1 Ag1 Pt2 C11 133.59(16) . . . . ?
C11 Ag1 Pt2 P1 174.20(16) . . . . ?
C21 Ag1 Pt2 P1 -33.54(16) . . . . ?
C22 Ag1 Pt2 P1 3.6(3) . . . . ?
C12 Ag1 Pt2 P1 173.46(11) . . . . ?
Pt1 Ag1 Pt2 P1 -52.21(4) . . . . ?
C11 Ag1 Pt2 Ag2 -101.40(16) . . . . ?
C21 Ag1 Pt2 Ag2 50.86(15) . . . . ?
C22 Ag1 Pt2 Ag2 88.1(3) . . . . ?
C12 Ag1 Pt2 Ag2 -102.14(11) . . . . ?
Pt1 Ag1 Pt2 Ag2 32.191(13) . . . . ?
C31 Ag2 Pt2 C41 178.6(2) . . . . ?
C51 Ag2 Pt2 C41 -29.71(18) . . . . ?
C1 Ag2 Pt2 C41 46.47(17) . . . . ?
C32 Ag2 Pt2 C41 179.24(17) . . . . ?
C52 Ag2 Pt2 C41 -63.68(19) . . . . ?
Pt1 Ag2 Pt2 C41 4.96(14) . . . . ?
C51 Ag2 Pt2 C31 151.66(19) . . . . ?
C1 Ag2 Pt2 C31 -132.17(18) . . . . ?
C32 Ag2 Pt2 C31 0.60(19) . . . . ?
C52 Ag2 Pt2 C31 117.7(2) . . . . ?
Pt1 Ag2 Pt2 C31 -173.68(15) . . . . ?
C31 Ag2 Pt2 C11 93.11(19) . . . . ?
C51 Ag2 Pt2 C11 -115.23(17) . . . . ?
C1 Ag2 Pt2 C11 -39.06(15) . . . . ?
C32 Ag2 Pt2 C11 93.71(15) . . . . ?
C52 Ag2 Pt2 C11 -149.20(17) . . . . ?
Pt1 Ag2 Pt2 C11 -80.57(11) . . . . ?
C31 Ag2 Pt2 P1 -90.58(15) . . . . ?
C51 Ag2 Pt2 P1 61.07(12) . . . . ?
C1 Ag2 Pt2 P1 137.25(10) . . . . ?
C32 Ag2 Pt2 P1 -89.98(11) . . . . ?
C52 Ag2 Pt2 P1 27.11(13) . . . . ?
Pt1 Ag2 Pt2 P1 95.74(3) . . . . ?
C31 Ag2 Pt2 Ag1 140.61(15) . . . . ?
C51 Ag2 Pt2 Ag1 -67.73(12) . . . . ?
C1 Ag2 Pt2 Ag1 8.44(10) . . . . ?
C32 Ag2 Pt2 Ag1 141.21(11) . . . . ?
C52 Ag2 Pt2 Ag1 -101.70(13) . . . . ?
Pt1 Ag2 Pt2 Ag1 -33.070(17) . . . . ?
C41 Pt2 P1 C111 -48.14(18) . . . . ?
C31 Pt2 P1 C111 136.82(18) . . . . ?
C11 Pt2 P1 C111 -40.7(13) . . . . ?
Ag1 Pt2 P1 C111 -100.11(14) . . . . ?
Ag2 Pt2 P1 C111 -173.92(14) . . . . ?
C41 Pt2 P1 C202 72.05(18) . . . . ?
C31 Pt2 P1 C202 -103.00(18) . . . . ?
C11 Pt2 P1 C202 79.5(13) . . . . ?
Ag1 Pt2 P1 C202 20.08(15) . . . . ?
Ag2 Pt2 P1 C202 -53.73(14) . . . . ?
C41 Pt2 P1 C101 -170.25(19) . . . . ?
C31 Pt2 P1 C101 14.70(19) . . . . ?
C11 Pt2 P1 C101 -162.8(13) . . . . ?
Ag1 Pt2 P1 C101 137.78(15) . . . . ?
Ag2 Pt2 P1 C101 63.97(15) . . . . ?
C21 Pt1 P2 C121 -4.13(19) . . . . ?
C1 Pt1 P2 C121 109.1(11) . . . . ?
C51 Pt1 P2 C121 168.79(19) . . . . ?
Ag2 Pt1 P2 C121 122.77(15) . . . . ?
Ag1 Pt1 P2 C121 42.20(15) . . . . ?
C21 Pt1 P2 C203 -119.72(18) . . . . ?
C1 Pt1 P2 C203 -6.5(11) . . . . ?
C51 Pt1 P2 C203 53.20(18) . . . . ?
Ag2 Pt1 P2 C203 7.18(14) . . . . ?
Ag1 Pt1 P2 C203 -73.39(14) . . . . ?
C21 Pt1 P2 C131 120.71(19) . . . . ?
C1 Pt1 P2 C131 -126.1(11) . . . . ?
C51 Pt1 P2 C131 -66.37(19) . . . . ?
Ag2 Pt1 P2 C131 -112.39(15) . . . . ?
Ag1 Pt1 P2 C131 167.04(15) . . . . ?
C21 Pt1 C1 C2 102(2) . . . . ?
C51 Pt1 C1 C2 -71(2) . . . . ?
P2 Pt1 C1 C2 -12(3) . . . . ?
Ag2 Pt1 C1 C2 -26(2) . . . . ?
Ag1 Pt1 C1 C2 58(2) . . . . ?
C21 Pt1 C1 Ag2 128.20(15) . . . . ?
C51 Pt1 C1 Ag2 -45.09(14) . . . . ?
P2 Pt1 C1 Ag2 14.7(11) . . . . ?
Ag1 Pt1 C1 Ag2 83.94(9) . . . . ?
C31 Ag2 C1 C2 53.3(4) . . . . ?
C51 Ag2 C1 C2 -145.3(3) . . . . ?
C32 Ag2 C1 C2 14.5(4) . . . . ?
C52 Ag2 C1 C2 -130.1(3) . . . . ?
Pt1 Ag2 C1 C2 175.5(4) . . . . ?
Pt2 Ag2 C1 C2 93.2(3) . . . . ?
C31 Ag2 C1 Pt1 -122.15(16) . . . . ?
C51 Ag2 C1 Pt1 39.27(14) . . . . ?
C32 Ag2 C1 Pt1 -160.96(15) . . . . ?
C52 Ag2 C1 Pt1 54.41(15) . . . . ?
Pt2 Ag2 C1 Pt1 -82.25(12) . . . . ?
Pt1 C1 C2 C3 -177(100) . . . . ?
Ag2 C1 C2 C3 157(8) . . . . ?
C1 C2 C3 C4 51(8) . . . . ?
C1 C2 C3 C5 -130(8) . . . . ?
C5 C3 C4 C6 3.5(8) . . . . ?
C2 C3 C4 C6 -177.4(6) . . . . ?
C4 C3 C5 C7 -2.8(7) . . . . ?
C2 C3 C5 C7 178.1(4) . . . . ?
C3 C4 C6 C8 -0.8(10) . . . . ?
C3 C5 C7 C8 -0.6(7) . . . . ?
C5 C7 C8 C6 3.2(8) . . . . ?
C5 C7 C8 C9 -174.9(5) . . . . ?
C4 C6 C8 C7 -2.5(9) . . . . ?
C4 C6 C8 C9 175.6(6) . . . . ?
C41 Pt2 C11 C12 -34(6) . . . . ?
C31 Pt2 C11 C12 141(6) . . . . ?
P1 Pt2 C11 C12 -42(7) . . . . ?
Ag1 Pt2 C11 C12 21(6) . . . . ?
Ag2 Pt2 C11 C12 92(6) . . . . ?
C41 Pt2 C11 Ag1 -55.72(16) . . . . ?
C31 Pt2 C11 Ag1 119.33(15) . . . . ?
P1 Pt2 C11 Ag1 -63.1(14) . . . . ?
Ag2 Pt2 C11 Ag1 70.34(11) . . . . ?
C21 Ag1 C11 C12 92.3(5) . . . . ?
C22 Ag1 C11 C12 -9.8(6) . . . . ?
Pt2 Ag1 C11 C12 -178.6(4) . . . . ?
Pt1 Ag1 C11 C12 122.2(3) . . . . ?
C21 Ag1 C11 Pt2 -89.1(4) . . . . ?
C22 Ag1 C11 Pt2 168.7(4) . . . . ?
C12 Ag1 C11 Pt2 178.6(4) . . . . ?
Pt1 Ag1 C11 Pt2 -59.23(17) . . . . ?
Pt2 C11 C12 C13 154(4) . . . . ?
Ag1 C11 C12 C13 176(4) . . . . ?
Pt2 C11 C12 Ag1 -21(6) . . . . ?
C21 Ag1 C12 C11 -143.0(3) . . . . ?
C22 Ag1 C12 C11 175.6(3) . . . . ?
Pt2 Ag1 C12 C11 1.0(3) . . . . ?
Pt1 Ag1 C12 C11 -79.9(3) . . . . ?
C11 Ag1 C12 C13 -179.4(6) . . . . ?
C21 Ag1 C12 C13 37.6(5) . . . . ?
C22 Ag1 C12 C13 -3.7(5) . . . . ?
Pt2 Ag1 C12 C13 -178.3(4) . . . . ?
Pt1 Ag1 C12 C13 100.7(4) . . . . ?
C11 C12 C13 C14 175(4) . . . . ?
Ag1 C12 C13 C14 -9.2(6) . . . . ?
C11 C12 C13 C15 -7(4) . . . . ?
Ag1 C12 C13 C15 168.7(3) . . . . ?
C15 C13 C14 C16 -0.4(8) . . . . ?
C12 C13 C14 C16 177.5(5) . . . . ?
C14 C13 C15 C17 1.8(8) . . . . ?
C12 C13 C15 C17 -176.2(5) . . . . ?
C13 C14 C16 C18 -1.6(9) . . . . ?
C13 C15 C17 C18 -1.3(8) . . . . ?
C14 C16 C18 C17 2.1(9) . . . . ?
C14 C16 C18 C19 -177.9(6) . . . . ?
C15 C17 C18 C16 -0.7(9) . . . . ?
C15 C17 C18 C19 179.4(6) . . . . ?
C1 Pt1 C21 C22 -56(3) . . . . ?
C51 Pt1 C21 C22 4(3) . . . . ?
P2 Pt1 C21 C22 117(3) . . . . ?
Ag2 Pt1 C21 C22 -9(3) . . . . ?
Ag1 Pt1 C21 C22 4(3) . . . . ?
C1 Pt1 C21 Ag1 -60.87(16) . . . . ?
C51 Pt1 C21 Ag1 -0.7(13) . . . . ?
P2 Pt1 C21 Ag1 112.98(11) . . . . ?
Ag2 Pt1 C21 Ag1 -13.03(17) . . . . ?
C11 Ag1 C21 C22 -139.5(4) . . . . ?
C12 Ag1 C21 C22 -79.1(4) . . . . ?
Pt2 Ag1 C21 C22 151.4(2) . . . . ?
Pt1 Ag1 C21 C22 -179.4(4) . . . . ?
C11 Ag1 C21 Pt1 39.8(5) . . . . ?
C22 Ag1 C21 Pt1 179.4(4) . . . . ?
C12 Ag1 C21 Pt1 100.2(3) . . . . ?
Pt2 Ag1 C21 Pt1 -29.2(2) . . . . ?
Pt1 C21 C22 C23 -179(100) . . . . ?
Ag1 C21 C22 C23 -175(2) . . . . ?
Pt1 C21 C22 Ag1 -5(3) . . . . ?
C11 Ag1 C22 C21 139.3(4) . . . . ?
C12 Ag1 C22 C21 132.9(3) . . . . ?
Pt2 Ag1 C22 C21 -60.1(4) . . . . ?
Pt1 Ag1 C22 C21 0.4(2) . . . . ?
C11 Ag1 C22 C23 -42.0(6) . . . . ?
C21 Ag1 C22 C23 178.7(5) . . . . ?
C12 Ag1 C22 C23 -48.4(4) . . . . ?
Pt2 Ag1 C22 C23 118.6(3) . . . . ?
Pt1 Ag1 C22 C23 179.1(4) . . . . ?
C21 C22 C23 C25 -178.5(19) . . . . ?
Ag1 C22 C23 C25 7.2(6) . . . . ?
C21 C22 C23 C24 2(2) . . . . ?
Ag1 C22 C23 C24 -172.3(4) . . . . ?
C25 C23 C24 C26 0.0(8) . . . . ?
C22 C23 C24 C26 179.6(5) . . . . ?
C24 C23 C25 C27 0.5(7) . . . . ?
C22 C23 C25 C27 -179.0(4) . . . . ?
C23 C24 C26 C28 -0.4(10) . . . . ?
C23 C25 C27 C28 -0.7(8) . . . . ?
C25 C27 C28 C26 0.4(9) . . . . ?
C25 C27 C28 C29 -178.8(6) . . . . ?
C24 C26 C28 C27 0.1(10) . . . . ?
C24 C26 C28 C29 179.3(6) . . . . ?
C41 Pt2 C31 C32 -32(7) . . . . ?
C11 Pt2 C31 C32 -106(6) . . . . ?
P1 Pt2 C31 C32 74(6) . . . . ?
Ag1 Pt2 C31 C32 -61(6) . . . . ?
Ag2 Pt2 C31 C32 -20(6) . . . . ?
C41 Pt2 C31 Ag2 -12.4(18) . . . . ?
C11 Pt2 C31 Ag2 -86.12(15) . . . . ?
P1 Pt2 C31 Ag2 94.10(10) . . . . ?
Ag1 Pt2 C31 Ag2 -41.11(14) . . . . ?
C51 Ag2 C31 C32 111.5(4) . . . . ?
C1 Ag2 C31 C32 -113.3(3) . . . . ?
C52 Ag2 C31 C32 71.8(3) . . . . ?
Pt1 Ag2 C31 C32 -171.7(2) . . . . ?
Pt2 Ag2 C31 C32 178.8(4) . . . . ?
C51 Ag2 C31 Pt2 -67.3(4) . . . . ?
C1 Ag2 C31 Pt2 67.9(2) . . . . ?
C32 Ag2 C31 Pt2 -178.8(4) . . . . ?
C52 Ag2 C31 Pt2 -107.0(2) . . . . ?
Pt1 Ag2 C31 Pt2 9.5(2) . . . . ?
Pt2 C31 C32 C33 -151(4) . . . . ?
Ag2 C31 C32 C33 -170(3) . . . . ?
Pt2 C31 C32 Ag2 20(6) . . . . ?
C51 Ag2 C32 C31 -127.3(3) . . . . ?
C1 Ag2 C32 C31 93.6(3) . . . . ?
C52 Ag2 C32 C31 -130.0(3) . . . . ?
Pt1 Ag2 C32 C31 24.4(6) . . . . ?
Pt2 Ag2 C32 C31 -0.8(3) . . . . ?
C31 Ag2 C32 C33 178.2(6) . . . . ?
C51 Ag2 C32 C33 50.9(5) . . . . ?
C1 Ag2 C32 C33 -88.2(4) . . . . ?
C52 Ag2 C32 C33 48.2(4) . . . . ?
Pt1 Ag2 C32 C33 -157.4(3) . . . . ?
Pt2 Ag2 C32 C33 177.4(4) . . . . ?
C31 C32 C33 C34 131(3) . . . . ?
Ag2 C32 C33 C34 -38.2(6) . . . . ?
C31 C32 C33 C35 -46(3) . . . . ?
Ag2 C32 C33 C35 144.3(4) . . . . ?
C35 C33 C34 C36 2.7(8) . . . . ?
C32 C33 C34 C36 -175.0(5) . . . . ?
C34 C33 C35 C37 -2.4(8) . . . . ?
C32 C33 C35 C37 175.2(5) . . . . ?
C33 C34 C36 C38 0.0(10) . . . . ?
C33 C35 C37 C38 -0.6(9) . . . . ?
C34 C36 C38 C37 -2.9(10) . . . . ?
C34 C36 C38 C39 172.9(7) . . . . ?
C35 C37 C38 C36 3.2(10) . . . . ?
C35 C37 C38 C39 -172.6(7) . . . . ?
C31 Pt2 C41 C42 3(5) . . . . ?
C11 Pt2 C41 C42 77(4) . . . . ?
P1 Pt2 C41 C42 -104(4) . . . . ?
Ag1 Pt2 C41 C42 33(4) . . . . ?
Ag2 Pt2 C41 C42 -9(4) . . . . ?
Pt2 C41 C42 C43 143(13) . . . . ?
C41 C42 C43 C45 149(15) . . . . ?
C41 C42 C43 C44 -31(15) . . . . ?
C45 C43 C44 C46 -0.2(9) . . . . ?
C42 C43 C44 C46 180.0(6) . . . . ?
C44 C43 C45 C47 -0.4(9) . . . . ?
C42 C43 C45 C47 179.5(5) . . . . ?
C43 C44 C46 C48 0.5(12) . . . . ?
C43 C45 C47 C48 0.6(10) . . . . ?
C45 C47 C48 C46 -0.2(11) . . . . ?
C45 C47 C48 C49 179.3(7) . . . . ?
C44 C46 C48 C47 -0.3(12) . . . . ?
C44 C46 C48 C49 -179.8(8) . . . . ?
C21 Pt1 C51 C52 14(3) . . . . ?
C1 Pt1 C51 C52 75(2) . . . . ?
P2 Pt1 C51 C52 -100(2) . . . . ?
Ag2 Pt1 C51 C52 28(2) . . . . ?
Ag1 Pt1 C51 C52 14(2) . . . . ?
C21 Pt1 C51 Ag2 -13.5(13) . . . . ?
C1 Pt1 C51 Ag2 46.77(15) . . . . ?
P2 Pt1 C51 Ag2 -127.45(10) . . . . ?
Ag1 Pt1 C51 Ag2 -14.10(18) . . . . ?
C31 Ag2 C51 C52 -69.7(5) . . . . ?
C1 Ag2 C51 C52 145.5(3) . . . . ?
C32 Ag2 C51 C52 -4.9(5) . . . . ?
Pt1 Ag2 C51 C52 -175.5(4) . . . . ?
Pt2 Ag2 C51 C52 -117.8(3) . . . . ?
C31 Ag2 C51 Pt1 105.8(3) . . . . ?
C1 Ag2 C51 Pt1 -38.98(14) . . . . ?
C32 Ag2 C51 Pt1 170.5(2) . . . . ?
C52 Ag2 C51 Pt1 175.5(4) . . . . ?
Pt2 Ag2 C51 Pt1 57.70(16) . . . . ?
Pt1 C51 C52 C53 93(4) . . . . ?
Ag2 C51 C52 C53 120(4) . . . . ?
Pt1 C51 C52 Ag2 -28(2) . . . . ?
C31 Ag2 C52 C51 144.1(3) . . . . ?
C1 Ag2 C52 C51 -32.0(3) . . . . ?
C32 Ag2 C52 C51 177.1(3) . . . . ?
Pt1 Ag2 C52 C51 3.2(3) . . . . ?
Pt2 Ag2 C52 C51 84.0(3) . . . . ?
C31 Ag2 C52 C53 -29.6(4) . . . . ?
C51 Ag2 C52 C53 -173.7(5) . . . . ?
C1 Ag2 C52 C53 154.3(3) . . . . ?
C32 Ag2 C52 C53 3.4(4) . . . . ?
Pt1 Ag2 C52 C53 -170.5(3) . . . . ?
Pt2 Ag2 C52 C53 -89.7(3) . . . . ?
C51 C52 C53 C55 169(4) . . . . ?
Ag2 C52 C53 C55 -73.6(5) . . . . ?
C51 C52 C53 C54 -14(4) . . . . ?
Ag2 C52 C53 C54 103.2(4) . . . . ?
C55 C53 C54 C56 0.7(7) . . . . ?
C52 C53 C54 C56 -176.2(4) . . . . ?
C54 C53 C55 C57 -1.7(6) . . . . ?
C52 C53 C55 C57 175.2(4) . . . . ?
C53 C54 C56 C58 1.9(7) . . . . ?
C53 C55 C57 C58 0.1(7) . . . . ?
C55 C57 C58 C56 2.4(7) . . . . ?
C55 C57 C58 C59 -177.0(4) . . . . ?
C54 C56 C58 C57 -3.4(7) . . . . ?
C54 C56 C58 C59 176.0(5) . . . . ?
C111 P1 C101 C106 -15.0(4) . . . . ?
C202 P1 C101 C106 -125.7(4) . . . . ?
Pt2 P1 C101 C106 111.4(4) . . . . ?
C111 P1 C101 C102 165.7(3) . . . . ?
C202 P1 C101 C102 55.0(4) . . . . ?
Pt2 P1 C101 C102 -68.0(4) . . . . ?
C106 C101 C102 C103 0.0(7) . . . . ?
P1 C101 C102 C103 179.4(4) . . . . ?
C101 C102 C103 C104 -0.2(8) . . . . ?
C102 C103 C104 C105 -0.3(10) . . . . ?
C103 C104 C105 C106 0.8(11) . . . . ?
C102 C101 C106 C105 0.5(8) . . . . ?
P1 C101 C106 C105 -178.8(5) . . . . ?
C104 C105 C106 C101 -1.0(10) . . . . ?
C202 P1 C111 C116 5.2(4) . . . . ?
C101 P1 C111 C116 -101.6(4) . . . . ?
Pt2 P1 C111 C116 128.2(3) . . . . ?
C202 P1 C111 C112 -174.8(3) . . . . ?
C101 P1 C111 C112 78.4(3) . . . . ?
Pt2 P1 C111 C112 -51.8(3) . . . . ?
C116 C111 C112 C113 1.9(6) . . . . ?
P1 C111 C112 C113 -178.1(3) . . . . ?
C111 C112 C113 C114 -1.0(6) . . . . ?
C112 C113 C114 C115 -0.4(7) . . . . ?
C113 C114 C115 C116 0.9(7) . . . . ?
C112 C111 C116 C115 -1.4(6) . . . . ?
P1 C111 C116 C115 178.6(4) . . . . ?
C114 C115 C116 C111 0.0(7) . . . . ?
C203 P2 C121 C126 178.2(4) . . . . ?
C131 P2 C121 C126 -71.4(4) . . . . ?
Pt1 P2 C121 C126 60.6(4) . . . . ?
C203 P2 C121 C122 -4.0(6) . . . . ?
C131 P2 C121 C122 106.4(6) . . . . ?
Pt1 P2 C121 C122 -121.6(5) . . . . ?
C126 C121 C122 C123 1.3(12) . . . . ?
P2 C121 C122 C123 -176.4(7) . . . . ?
C121 C122 C123 C124 -3.8(14) . . . . ?
C122 C123 C124 C125 4.4(13) . . . . ?
C123 C124 C125 C126 -2.4(10) . . . . ?
C122 C121 C126 C125 0.8(9) . . . . ?
P2 C121 C126 C125 178.6(4) . . . . ?
C124 C125 C126 C121 -0.3(9) . . . . ?
C121 P2 C131 C136 142.8(4) . . . . ?
C203 P2 C131 C136 -108.7(4) . . . . ?
Pt1 P2 C131 C136 11.4(4) . . . . ?
C121 P2 C131 C132 -35.8(4) . . . . ?
C203 P2 C131 C132 72.7(4) . . . . ?
Pt1 P2 C131 C132 -167.2(3) . . . . ?
C136 C131 C132 C133 1.4(6) . . . . ?
P2 C131 C132 C133 180.0(3) . . . . ?
C131 C132 C133 C134 -0.7(7) . . . . ?
C132 C133 C134 C135 -0.3(7) . . . . ?
C133 C134 C135 C136 0.6(8) . . . . ?
C132 C131 C136 C135 -1.1(7) . . . . ?
P2 C131 C136 C135 -179.7(4) . . . . ?
C134 C135 C136 C131 0.1(7) . . . . ?
C203 C201 C202 C204 -2.5(6) . . . . ?
C203 C201 C202 P1 173.2(3) . . . . ?
C111 P1 C202 C201 117.5(3) . . . . ?
C101 P1 C202 C201 -133.9(3) . . . . ?
Pt2 P1 C202 C201 -6.2(4) . . . . ?
C111 P1 C202 C204 -67.0(4) . . . . ?
C101 P1 C202 C204 41.6(4) . . . . ?
Pt2 P1 C202 C204 169.3(3) . . . . ?
C202 C201 C203 C205 3.1(6) . . . . ?
C202 C201 C203 P2 -175.9(3) . . . . ?
C121 P2 C203 C205 93.9(4) . . . . ?
C131 P2 C203 C205 -14.6(4) . . . . ?
Pt1 P2 C203 C205 -141.7(3) . . . . ?
C121 P2 C203 C201 -87.2(3) . . . . ?
C131 P2 C203 C201 164.4(3) . . . . ?
Pt1 P2 C203 C201 37.2(3) . . . . ?
C201 C202 C204 C206 0.1(6) . . . . ?
P1 C202 C204 C206 -175.4(3) . . . . ?
C201 C203 C205 C206 -1.4(6) . . . . ?
P2 C203 C205 C206 177.6(3) . . . . ?
C202 C204 C206 C205 1.6(6) . . . . ?
C202 C204 C206 C207 -178.5(4) . . . . ?
C203 C205 C206 C204 -1.0(6) . . . . ?
C203 C205 C206 C207 179.1(4) . . . . ?
C204 C206 C207 C208 147.7(5) . . . . ?
C205 C206 C207 C208 -32.4(7) . . . . ?
C204 C206 C207 C209 -31.9(7) . . . . ?
C205 C206 C207 C209 148.0(5) . . . . ?
C209 C207 C208 C210 -0.5(8) . . . . ?
C206 C207 C208 C210 179.8(5) . . . . ?
C208 C207 C209 C211 -0.9(9) . . . . ?
C206 C207 C209 C211 178.7(6) . . . . ?
C207 C208 C210 N1 0.4(9) . . . . ?
C207 C209 C211 N1 2.7(11) . . . . ?
C208 C210 N1 C211 1.2(10) . . . . ?
C209 C211 N1 C210 -2.8(11) . . . . ?
